data_1517409
loop_
_publ_author_name
'Long, Jing'
'Zhang, Shan-Feng'
'Wang, Pan-Pan'
'Zhang, Xue-Mei'
'Yang, Zhong-Jin'
'Zhang, Quan'
'Chen, Yue'

_publ_section_title
;
 Total syntheses of parthenolide and its analogues with macrocyclic
 stereocontrol.
;
_journal_issue 16
_journal_name_full 'Journal of medicinal chemistry'
_journal_page_first 7098
_journal_page_last 7112
_journal_paper_doi 10.1021/jm5009456
_journal_volume 57
_journal_year 2014
_chemical_formula_sum 'C15 H23 N O3'
_chemical_formula_weight 265.34
_chemical_name_systematic
; 
 ? 
;
_space_group_IT_number 19
_symmetry_cell_setting orthorhombic
_symmetry_space_group_name_Hall 'P 2ac 2ab'
_symmetry_space_group_name_H-M 'P 21 21 21'
_atom_sites_solution_hydrogens geom
_atom_sites_solution_primary direct
_atom_sites_solution_secondary difmap
_audit_creation_method SHELXL-97
_cell_angle_alpha 90.00
_cell_angle_beta 90.00
_cell_angle_gamma 90.00
_cell_formula_units_Z 4
_cell_length_a 11.012(2)
_cell_length_b 11.015(2)
_cell_length_c 12.183(2)
_cell_measurement_reflns_used 4671
_cell_measurement_temperature 173(2)
_cell_measurement_theta_max 27.8864
_cell_measurement_theta_min 2.4932
_cell_volume 1477.8(5)
_computing_cell_refinement crystalclear
_computing_data_collection crystalclear
_computing_data_reduction crystalclear
_computing_molecular_graphics 'Bruker SHELXTL'
_computing_publication_material 'Bruker SHELXTL'
_computing_structure_refinement 'SHELXL-97 (Sheldrick, 1997)'
_computing_structure_solution 'SHELXS-97 (Sheldrick, 1990)'
_diffrn_ambient_temperature 173(2)
_diffrn_measured_fraction_theta_full 0.994
_diffrn_measured_fraction_theta_max 0.994
_diffrn_measurement_device_type 'rigaku saturn'
_diffrn_measurement_method '\w scans'
_diffrn_radiation_monochromator confocal
_diffrn_radiation_source 'rotating anode'
_diffrn_radiation_type MoK\a
_diffrn_radiation_wavelength 0.71073
_diffrn_reflns_av_R_equivalents 0.0515
_diffrn_reflns_av_sigmaI/netI 0.0509
_diffrn_reflns_limit_h_max 14
_diffrn_reflns_limit_h_min -14
_diffrn_reflns_limit_k_max 14
_diffrn_reflns_limit_k_min -9
_diffrn_reflns_limit_l_max 16
_diffrn_reflns_limit_l_min -16
_diffrn_reflns_number 15226
_diffrn_reflns_theta_full 28.02
_diffrn_reflns_theta_max 28.02
_diffrn_reflns_theta_min 2.49
_diffrn_standards_decay_% 0
_diffrn_standards_interval_count 0
_diffrn_standards_interval_time 0
_diffrn_standards_number 0
_exptl_absorpt_coefficient_mu 0.082
_exptl_absorpt_correction_T_max 0.9902
_exptl_absorpt_correction_T_min 0.9837
_exptl_absorpt_correction_type multi-scan
_exptl_absorpt_process_details crystalclear
_exptl_crystal_density_diffrn 1.193
_exptl_crystal_density_method 'not measured'
_exptl_crystal_F_000 576
_exptl_crystal_size_max 0.20
_exptl_crystal_size_mid 0.18
_exptl_crystal_size_min 0.12
_refine_diff_density_max 0.250
_refine_diff_density_min -0.170
_refine_diff_density_rms 0.050
_refine_ls_abs_structure_details 'Flack H D (1983), Acta Cryst. A39, 876-881'
_refine_ls_abs_structure_Flack 0.5(9)
_refine_ls_extinction_coef 0.055(4)
_refine_ls_extinction_expression Fc^*^=kFc[1+0.001xFc^2^\l^3^/sin(2\q)]^-1/4^
_refine_ls_extinction_method SHELXL
_refine_ls_goodness_of_fit_ref 1.037
_refine_ls_hydrogen_treatment constr
_refine_ls_matrix_type full
_refine_ls_number_parameters 176
_refine_ls_number_reflns 3549
_refine_ls_number_restraints 0
_refine_ls_restrained_S_all 1.037
_refine_ls_R_factor_all 0.0541
_refine_ls_R_factor_gt 0.0424
_refine_ls_shift/su_max 0.003
_refine_ls_shift/su_mean 0.001
_refine_ls_structure_factor_coef Fsqd
_refine_ls_weighting_details 'calc w=1/[\s^2^(Fo^2^)+(0.0429P)^2^+0.0000P] where P=(Fo^2^+2Fc^2^)/3'
_refine_ls_weighting_scheme calc
_refine_ls_wR_factor_gt 0.0801
_refine_ls_wR_factor_ref 0.0856
_reflns_number_gt 2877
_reflns_number_total 3549
_reflns_threshold_expression >2sigma(I)
_cod_data_source_file jm5009456_si_003.cif
_cod_data_source_block shelxl
_cod_depositor_comments
;
The following automatic conversions were performed:

'_symmetry_cell_setting' value 'Orthorhombic' changed to
'orthorhombic' according to
/home/saulius/struct/COD-crude-data--automatic-downloads/rss-feeds/ACS/lib/dictionaries/cif_core.dic
dictionary named 'cif_core.dic' version 2.4.2 from
2011-04-26.

'_exptl_absorpt_correction_type' value 'MULTI-SCAN'
changed to 'multi-scan' according to
/home/saulius/struct/COD-crude-data--automatic-downloads/rss-feeds/ACS/lib/dictionaries/cif_core.dic
dictionary named 'cif_core.dic' version 2.4.2 from
2011-04-26.

'_refine_ls_hydrogen_treatment' value 'CONSTR' changed
to 'constr' according to
/home/saulius/struct/COD-crude-data--automatic-downloads/rss-feeds/ACS/lib/dictionaries/cif_core.dic
dictionary named 'cif_core.dic' version 2.4.2 from 2011-04-26.

Automatic conversion script
Id: cif_fix_values 2281 2013-09-26 08:29:07Z andrius 

 Adding full bibliography for 1517409--1517410.cif.
;
_cod_original_cell_volume 1477.7(5)
_cod_original_sg_symbol_H-M P2(1)2(1)2(1)
_cod_database_code 1517409

loop_
_symmetry_equiv_pos_as_xyz
'x, y, z'
'-x+1/2, -y, z+1/2'
'-x, y+1/2, -z+1/2'
'x+1/2, -y+1/2, -z'

loop_
_atom_site_label
_atom_site_type_symbol
_atom_site_fract_x
_atom_site_fract_y
_atom_site_fract_z
_atom_site_U_iso_or_equiv
_atom_site_adp_type
_atom_site_occupancy
_atom_site_symmetry_multiplicity
_atom_site_calc_flag
_atom_site_refinement_flags
O1 O -0.09881(10) 0.39813(9) 0.34953(8) 0.0317(3) Uani 1 1 d .
H1 H -0.0751 0.3346 0.3180 0.048 Uiso 1 1 calc R
O2 O -0.15967(9) 0.56366(9) 0.56083(10) 0.0338(3) Uani 1 1 d .
O3 O 0.01484(11) 0.20722(9) 0.27241(9) 0.0414(3) Uani 1 1 d .
N1 N 0.15726(12) 0.07148(12) 0.31859(11) 0.0378(3) Uani 1 1 d .
H1A H 0.1468 0.0316 0.2567 0.045 Uiso 1 1 calc R
H1B H 0.2112 0.0462 0.3667 0.045 Uiso 1 1 calc R
C1 C -0.03920(13) 0.40946(12) 0.45272(11) 0.0252(3) Uani 1 1 d .
H1C H -0.0816 0.3552 0.5062 0.030 Uiso 1 1 calc R
C2 C -0.05754(12) 0.53873(12) 0.48963(12) 0.0258(3) Uani 1 1 d .
H2 H -0.0430 0.6012 0.4316 0.031 Uiso 1 1 calc R
C3 C -0.03665(13) 0.58111(13) 0.60244(12) 0.0285(3) Uani 1 1 d .
C4 C -0.00065(14) 0.71295(13) 0.62111(13) 0.0354(4) Uani 1 1 d .
H4A H 0.0180 0.7246 0.6999 0.042 Uiso 1 1 calc R
H4B H -0.0706 0.7656 0.6028 0.042 Uiso 1 1 calc R
C5 C 0.10989(15) 0.75365(13) 0.55280(15) 0.0368(4) Uani 1 1 d .
H5A H 0.0865 0.7561 0.4744 0.044 Uiso 1 1 calc R
H5B H 0.1328 0.8370 0.5750 0.044 Uiso 1 1 calc R
C6 C 0.21791(14) 0.67227(13) 0.56573(14) 0.0341(4) Uani 1 1 d .
H6 H 0.2618 0.6799 0.6325 0.041 Uiso 1 1 calc R
C7 C 0.25981(13) 0.59037(13) 0.49452(12) 0.0295(3) Uani 1 1 d .
C8 C 0.20682(13) 0.56782(13) 0.38298(13) 0.0316(4) Uani 1 1 d .
H8A H 0.2661 0.5946 0.3269 0.038 Uiso 1 1 calc R
H8B H 0.1331 0.6185 0.3746 0.038 Uiso 1 1 calc R
C9 C 0.17288(13) 0.43468(13) 0.36018(12) 0.0302(3) Uani 1 1 d .
H9A H 0.2487 0.3877 0.3501 0.036 Uiso 1 1 calc R
H9B H 0.1274 0.4312 0.2902 0.036 Uiso 1 1 calc R
C10 C 0.09636(13) 0.37220(11) 0.44972(12) 0.0250(3) Uani 1 1 d .
H10 H 0.1315 0.3992 0.5214 0.030 Uiso 1 1 calc R
C11 C 0.11304(13) 0.23520(12) 0.44616(13) 0.0258(3) Uani 1 1 d .
C12 C 0.14478(14) 0.17356(13) 0.53581(13) 0.0332(4) Uani 1 1 d .
H12A H 0.1541 0.0879 0.5325 0.040 Uiso 1 1 calc R
H12B H 0.1581 0.2153 0.6030 0.040 Uiso 1 1 calc R
C13 C 0.09176(14) 0.16967(13) 0.33928(12) 0.0305(3) Uani 1 1 d .
C14 C 0.36987(14) 0.51540(16) 0.52370(14) 0.0396(4) Uani 1 1 d .
H14A H 0.3460 0.4302 0.5320 0.059 Uiso 1 1 calc R
H14B H 0.4045 0.5449 0.5929 0.059 Uiso 1 1 calc R
H14C H 0.4306 0.5225 0.4652 0.059 Uiso 1 1 calc R
C15 C -0.00282(17) 0.49570(15) 0.69394(13) 0.0409(4) Uani 1 1 d .
H15A H -0.0307 0.4136 0.6759 0.061 Uiso 1 1 calc R
H15B H -0.0413 0.5226 0.7623 0.061 Uiso 1 1 calc R
H15C H 0.0856 0.4954 0.7032 0.061 Uiso 1 1 calc R

loop_
_atom_site_aniso_label
_atom_site_aniso_U_11
_atom_site_aniso_U_22
_atom_site_aniso_U_33
_atom_site_aniso_U_23
_atom_site_aniso_U_13
_atom_site_aniso_U_12
O1 0.0349(6) 0.0309(6) 0.0293(6) -0.0012(4) -0.0097(5) 0.0036(5)
O2 0.0263(5) 0.0331(6) 0.0419(6) 0.0009(5) 0.0095(5) 0.0025(5)
O3 0.0488(7) 0.0385(6) 0.0370(6) -0.0099(5) -0.0195(6) 0.0104(5)
N1 0.0421(8) 0.0349(7) 0.0362(7) -0.0105(6) -0.0135(6) 0.0106(7)
C1 0.0268(7) 0.0265(7) 0.0222(7) 0.0029(6) -0.0019(6) 0.0001(6)
C2 0.0222(7) 0.0262(8) 0.0289(7) 0.0041(6) 0.0028(6) 0.0027(6)
C3 0.0267(7) 0.0297(8) 0.0292(7) 0.0000(6) 0.0041(6) 0.0056(6)
C4 0.0350(8) 0.0297(8) 0.0414(9) -0.0075(7) 0.0016(7) 0.0042(7)
C5 0.0373(9) 0.0272(8) 0.0458(9) -0.0050(7) 0.0017(8) 0.0000(7)
C6 0.0322(8) 0.0347(8) 0.0355(8) -0.0002(7) -0.0020(7) -0.0010(7)
C7 0.0262(7) 0.0295(8) 0.0329(8) 0.0028(6) 0.0008(7) -0.0036(6)
C8 0.0295(8) 0.0338(8) 0.0315(8) 0.0043(7) 0.0047(7) -0.0039(7)
C9 0.0320(8) 0.0322(8) 0.0265(8) -0.0031(6) 0.0035(6) -0.0017(6)
C10 0.0276(8) 0.0265(8) 0.0209(7) -0.0021(6) -0.0019(6) -0.0002(6)
C11 0.0226(7) 0.0271(8) 0.0277(7) -0.0027(6) -0.0030(6) -0.0002(6)
C12 0.0357(9) 0.0302(9) 0.0337(9) 0.0011(6) -0.0037(7) 0.0027(7)
C13 0.0327(8) 0.0280(8) 0.0309(8) -0.0025(6) -0.0050(7) 0.0000(7)
C14 0.0321(9) 0.0427(9) 0.0440(10) 0.0027(7) -0.0045(8) 0.0015(7)
C15 0.0563(11) 0.0381(9) 0.0285(8) 0.0028(7) 0.0009(8) 0.0072(8)

loop_
_atom_type_symbol
_atom_type_description
_atom_type_scat_dispersion_real
_atom_type_scat_dispersion_imag
_atom_type_scat_source
C C 0.0033 0.0016 'International Tables Vol C Tables 4.2.6.8 and 6.1.1.4'
H H 0.0000 0.0000 'International Tables Vol C Tables 4.2.6.8 and 6.1.1.4'
N N 0.0061 0.0033 'International Tables Vol C Tables 4.2.6.8 and 6.1.1.4'
O O 0.0106 0.0060 'International Tables Vol C Tables 4.2.6.8 and 6.1.1.4'

loop_
_geom_angle_atom_site_label_1
_geom_angle_atom_site_label_2
_geom_angle_atom_site_label_3
_geom_angle
C1 O1 H1 109.5
C2 O2 C3 60.76(9)
C13 N1 H1A 120.0
C13 N1 H1B 120.0
H1A N1 H1B 120.0
O1 C1 C2 106.53(11)
O1 C1 C10 113.60(12)
C2 C1 C10 112.75(12)
O1 C1 H1C 107.9
C2 C1 H1C 107.9
C10 C1 H1C 107.9
O2 C2 C3 60.04(9)
O2 C2 C1 117.55(12)
C3 C2 C1 123.94(13)
O2 C2 H2 114.7
C3 C2 H2 114.7
C1 C2 H2 114.7
O2 C3 C2 59.20(9)
O2 C3 C15 113.87(13)
C2 C3 C15 122.19(13)
O2 C3 C4 114.79(12)
C2 C3 C4 118.91(13)
C15 C3 C4 114.89(13)
C3 C4 C5 113.73(12)
C3 C4 H4A 108.8
C5 C4 H4A 108.8
C3 C4 H4B 108.8
C5 C4 H4B 108.8
H4A C4 H4B 107.7
C6 C5 C4 113.35(13)
C6 C5 H5A 108.9
C4 C5 H5A 108.9
C6 C5 H5B 108.9
C4 C5 H5B 108.9
H5A C5 H5B 107.7
C7 C6 C5 127.66(15)
C7 C6 H6 116.2
C5 C6 H6 116.2
C6 C7 C8 124.53(14)
C6 C7 C14 119.65(14)
C8 C7 C14 115.81(13)
C7 C8 C9 114.58(13)
C7 C8 H8A 108.6
C9 C8 H8A 108.6
C7 C8 H8B 108.6
C9 C8 H8B 108.6
H8A C8 H8B 107.6
C8 C9 C10 115.52(12)
C8 C9 H9A 108.4
C10 C9 H9A 108.4
C8 C9 H9B 108.4
C10 C9 H9B 108.4
H9A C9 H9B 107.5
C11 C10 C9 110.91(12)
C11 C10 C1 112.34(11)
C9 C10 C1 115.18(12)
C11 C10 H10 105.9
C9 C10 H10 105.9
C1 C10 H10 105.9
C12 C11 C13 120.32(13)
C12 C11 C10 120.91(14)
C13 C11 C10 118.76(13)
C11 C12 H12A 120.0
C11 C12 H12B 120.0
H12A C12 H12B 120.0
O3 C13 N1 121.13(14)
O3 C13 C11 120.77(13)
N1 C13 C11 118.10(13)
C7 C14 H14A 109.5
C7 C14 H14B 109.5
H14A C14 H14B 109.5
C7 C14 H14C 109.5
H14A C14 H14C 109.5
H14B C14 H14C 109.5
C3 C15 H15A 109.5
C3 C15 H15B 109.5
H15A C15 H15B 109.5
C3 C15 H15C 109.5
H15A C15 H15C 109.5
H15B C15 H15C 109.5

loop_
_geom_bond_atom_site_label_1
_geom_bond_atom_site_label_2
_geom_bond_distance
O1 C1 1.4237(16)
O1 H1 0.8400
O2 C2 1.4466(17)
O2 C3 1.4590(18)
O3 C13 1.2459(17)
N1 C13 1.3241(19)
N1 H1A 0.8800
N1 H1B 0.8800
C1 C2 1.507(2)
C1 C10 1.549(2)
C1 H1C 1.0000
C2 C3 1.470(2)
C2 H2 1.0000
C3 C15 1.505(2)
C3 C4 1.522(2)
C4 C5 1.541(2)
C4 H4A 0.9900
C4 H4B 0.9900
C5 C6 1.498(2)
C5 H5A 0.9900
C5 H5B 0.9900
C6 C7 1.334(2)
C6 H6 0.9500
C7 C8 1.500(2)
C7 C14 1.509(2)
C8 C9 1.539(2)
C8 H8A 0.9900
C8 H8B 0.9900
C9 C10 1.541(2)
C9 H9A 0.9900
C9 H9B 0.9900
C10 C11 1.5207(19)
C10 H10 1.0000
C11 C12 1.333(2)
C11 C13 1.507(2)
C12 H12A 0.9500
C12 H12B 0.9500
C14 H14A 0.9800
C14 H14B 0.9800
C14 H14C 0.9800
C15 H15A 0.9800
C15 H15B 0.9800
C15 H15C 0.9800

loop_
_geom_hbond_atom_site_label_D
_geom_hbond_atom_site_label_H
_geom_hbond_atom_site_label_A
_geom_hbond_distance_DH
_geom_hbond_distance_HA
_geom_hbond_distance_DA
_geom_hbond_angle_DHA
_geom_hbond_site_symmetry_A
O1 H1 O3 0.84 1.80 2.6212(15) 163.5 .
N1 H1A O1 0.88 2.03 2.8732(17) 160.5 3_545
N1 H1B O2 0.88 2.06 2.9048(16) 159.3 4_556

loop_
_geom_torsion_atom_site_label_1
_geom_torsion_atom_site_label_2
_geom_torsion_atom_site_label_3
_geom_torsion_atom_site_label_4
_geom_torsion
C3 O2 C2 C1 115.22(15)
O1 C1 C2 O2 93.79(14)
C10 C1 C2 O2 -140.95(13)
O1 C1 C2 C3 164.65(13)
C10 C1 C2 C3 -70.09(18)
C2 O2 C3 C15 -114.48(14)
C2 O2 C3 C4 110.16(14)
C1 C2 C3 O2 -104.81(15)
O2 C2 C3 C15 100.45(15)
C1 C2 C3 C15 -4.4(2)
O2 C2 C3 C4 -103.21(14)
C1 C2 C3 C4 151.98(14)
O2 C3 C4 C5 -119.98(14)
C2 C3 C4 C5 -52.88(19)
C15 C3 C4 C5 105.13(16)
C3 C4 C5 C6 -52.83(19)
C4 C5 C6 C7 104.79(19)
C5 C6 C7 C8 2.5(2)
C5 C6 C7 C14 -179.12(15)
C6 C7 C8 C9 -126.17(16)
C14 C7 C8 C9 55.38(17)
C7 C8 C9 C10 49.41(18)
C8 C9 C10 C11 -155.61(13)
C8 C9 C10 C1 75.38(16)
O1 C1 C10 C11 -75.74(15)
C2 C1 C10 C11 162.93(12)
O1 C1 C10 C9 52.55(15)
C2 C1 C10 C9 -68.78(16)
C9 C10 C11 C12 126.88(15)
C1 C10 C11 C12 -102.61(16)
C9 C10 C11 C13 -53.73(17)
C1 C10 C11 C13 76.78(17)
C12 C11 C13 O3 147.43(15)
C10 C11 C13 O3 -32.0(2)
C12 C11 C13 N1 -32.7(2)
C10 C11 C13 N1 147.90(14)
